data_7115559
loop_
_publ_author_name
'Yujuan Zhou'
'Zhengtao Li'
'Xiaodong Chi'
'Connor Thompson'
'Yong Yao'

_publ_section_title
;
 Formation of a [2]pseudorotaxane based on a pillar[5]arene and a rigid
 guest in solution and in the solid state
;
_journal_name_full Chem.Commun.
_journal_page_first 10482
_journal_paper_doi 10.1039/C4cc04319G
_journal_volume 50
_journal_year 2014
_chemical_formula_moiety '4(F6 P), 2(C65 H90 O20), 2(C16 H14 N2), 3(C2 H3 N)'
_chemical_formula_sum 'C168 H217 F24 N7 O40 P4'
_chemical_formula_weight 3554.37
_chemical_name_systematic
;
 ? 
;
_space_group_crystal_system triclinic
_space_group_IT_number 2
_space_group_name_Hall '-P 1'
_space_group_name_H-M_alt 'P -1'
_symmetry_space_group_name_Hall '-P 1'
_symmetry_space_group_name_H-M 'P -1'
_atom_sites_solution_hydrogens geom
_atom_sites_solution_primary direct
_atom_sites_solution_secondary difmap
_audit_creation_date 2014-04-24
_audit_creation_method
;
Olex2 1.2
(compiled 2014.03.20 svn.r2914 for OlexSys, GUI svn.r4816)
;
_cell_angle_alpha 104.590(3)
_cell_angle_beta 100.420(4)
_cell_angle_gamma 95.616(3)
_cell_formula_units_Z 1
_cell_length_a 12.6852(6)
_cell_length_b 17.3581(6)
_cell_length_c 21.7669(9)
_cell_measurement_reflns_used 7001
_cell_measurement_temperature 170.1
_cell_measurement_theta_max 29.5640
_cell_measurement_theta_min 3.0180
_cell_volume 4509.7(3)
_computing_cell_refinement
;
CrysAlisPro, Agilent Technologies,
Version 1.171.35.11 (release 16-05-2011 CrysAlis171 .NET)
(compiled May 16 2011,17:55:39)
;
_computing_data_collection
;
CrysAlisPro, Agilent Technologies,
Version 1.171.35.11 (release 16-05-2011 CrysAlis171 .NET)
(compiled May 16 2011,17:55:39)
;
_computing_data_reduction
;
CrysAlisPro, Agilent Technologies,
Version 1.171.35.11 (release 16-05-2011 CrysAlis171 .NET)
(compiled May 16 2011,17:55:39)
;
_computing_molecular_graphics 'Olex2 (Dolomanov et al., 2009)'
_computing_publication_material 'Olex2 (Dolomanov et al., 2009)'
_computing_structure_refinement 'ShelXL (Sheldrick, 2008)'
_computing_structure_solution 'ShelXS (Sheldrick, 2008)'
_diffrn_ambient_temperature 170.1
_diffrn_detector_area_resol_mean 10.3592
_diffrn_measured_fraction_theta_full 0.997
_diffrn_measured_fraction_theta_max 0.997
_diffrn_measurement_device_type 'Xcalibur, Atlas, Gemini ultra'
_diffrn_measurement_method '\w scans'
_diffrn_orient_matrix_UB_11 0.0553690000
_diffrn_orient_matrix_UB_12 -0.0050619000
_diffrn_orient_matrix_UB_13 0.0033717000
_diffrn_orient_matrix_UB_21 -0.0153873000
_diffrn_orient_matrix_UB_22 -0.0404269000
_diffrn_orient_matrix_UB_23 -0.0194186000
_diffrn_orient_matrix_UB_31 0.0022117000
_diffrn_orient_matrix_UB_32 0.0128207000
_diffrn_orient_matrix_UB_33 -0.0282743000
_diffrn_radiation_monochromator graphite
_diffrn_radiation_type MoK\a
_diffrn_radiation_wavelength 0.71073
_diffrn_reflns_av_R_equivalents 0.0367
_diffrn_reflns_av_unetI/netI 0.0661
_diffrn_reflns_limit_h_max 13
_diffrn_reflns_limit_h_min -15
_diffrn_reflns_limit_k_max 16
_diffrn_reflns_limit_k_min -21
_diffrn_reflns_limit_l_max 27
_diffrn_reflns_limit_l_min -26
_diffrn_reflns_number 30719
_diffrn_reflns_theta_full 26.00
_diffrn_reflns_theta_max 26.37
_diffrn_reflns_theta_min 3.02
_diffrn_source 'Enhance (Mo) X-ray Source'
_exptl_absorpt_coefficient_mu 0.141
_exptl_absorpt_correction_T_max 1.00000
_exptl_absorpt_correction_T_min 0.92687
_exptl_absorpt_correction_type multi-scan
_exptl_absorpt_process_details
;
CrysAlisPro, Agilent Technologies,
Version 1.171.35.11 (release 16-05-2011 CrysAlis171 .NET)
(compiled May 16 2011,17:55:39)
Empirical absorption correction using spherical harmonics,
 implemented in SCALE3 ABSPACK scaling algorithm.
;
_exptl_crystal_colour red
_exptl_crystal_density_diffrn 1.309
_exptl_crystal_density_method 'not measured'
_exptl_crystal_description block
_exptl_crystal_F_000 1870
_exptl_crystal_size_max 0.36
_exptl_crystal_size_mid 0.3
_exptl_crystal_size_min 0.23
_refine_diff_density_max 0.849
_refine_diff_density_min -0.463
_refine_diff_density_rms 0.067
_refine_ls_extinction_method none
_refine_ls_goodness_of_fit_ref 1.042
_refine_ls_hydrogen_treatment constr
_refine_ls_matrix_type full
_refine_ls_number_parameters 1122
_refine_ls_number_reflns 18372
_refine_ls_number_restraints 0
_refine_ls_restrained_S_all 1.042
_refine_ls_R_factor_all 0.1206
_refine_ls_R_factor_gt 0.0708
_refine_ls_shift/su_max 0.007
_refine_ls_shift/su_mean 0.000
_refine_ls_structure_factor_coef Fsqd
_refine_ls_weighting_details 'calc w=1/[\s^2^(Fo^2^)+(0.1108P)^2^+2.0735P] where P=(Fo^2^+2Fc^2^)/3'
_refine_ls_weighting_scheme calc
_refine_ls_wR_factor_gt 0.1904
_refine_ls_wR_factor_ref 0.2313
_reflns_number_gt 11015
_reflns_number_total 18372
_reflns_threshold_expression >2sigma(I)
_cod_data_source_file c4cc04319g2.cif
_cod_data_source_block 140424_h+g20
_cod_database_code 7115559
_chemical_oxdiff_formula 'c10 h10 n2 o8 p1 f6'
_reflns_odcompleteness_completeness 99.67
_reflns_odcompleteness_iscentric 1
_reflns_odcompleteness_theta 26.32
_olex2_refinement_description
;
1. Fixed Uiso
 At 1.2 times of:
  All C(H) groups, {H12A,H12B,H12C} of C12, All C(H,H) groups
 At 1.5 times of:
  {H1UA,H1UB,H1UC} of C1U, {H19A,H19B,H19C} of C19, {H80A,H80B,H80C} of C80,
  {H1JA,H1JB,H1JC} of C1J, {H1OA,H1OB,H1OC} of C1O, {H7A,H7B,H7C} of C7, {H37A,
  H37B,H37C} of C37, {H11A,H11B,H11C} of C11, {H78A,H78B,H78C} of C78, {H74A,
  H74B,H74C} of C74, {H62A,H62B,H62C} of C62, {H52A,H52B,H52C} of C52, {H45A,
  H45B,H45C} of C45
2. Others
 Fixed Sof: C1Q(0.5) C1U(0.5) H1UA(0.5) H1UB(0.5) H1UC(0.5) N1(0.5)
3.a Secondary CH2 refined with riding coordinates:
 C9(H9A,H9B), C4(H4A,H4B), C41(H41A,H41B), C2(H2A,H2B), C27(H27A,H27B),
 C66(H66A,H66B), C25(H25A,H25B), C34(H34A,H34B), C32(H32A,H32B), C14(H14A,H14B),
  C76(H76A,H76B), C64(H64A,H64B), C1(H1A,H1B), C3(H3A,H3B), C33(H33A,H33B),
 C65(H65A,H65B), C72(H72A,H72B), C58(H58A,H58B), C71(H71A,H71B), C40(H40A,H40B),
  C63(H63A,H63B), C42(H42A,H42B), C69(H69A,H69B), C1S(H1SA,H1SB), C48(H48A,H48B)
3.b Aromatic/amide H refined with riding coordinates:
 C16(H16), C60(H60), C8(H8), C22(H22), C29(H29), C51(H51), C43(H43), C6(H6),
 C24(H24), C54(H54), C1E(H1E), C1F(H1F), C1H(H1H), C1I(H1I), C1K(H1K), C1L(H1L),
  C1M(H1M), C1N(H1N)
3.c Idealised Me refined as rotating group:
 C7(H7A,H7B,H7C), C37(H37A,H37B,H37C), C11(H11A,H11B,H11C), C78(H78A,H78B,
 H78C), C74(H74A,H74B,H74C), C62(H62A,H62B,H62C), C52(H52A,H52B,H52C), C45(H45A,
 H45B,H45C), C1J(H1JA,H1JB,H1JC), C1O(H1OA,H1OB,H1OC), C12(H12A,H12B,H12C),
 C80(H80A,H80B,H80C), C19(H19A,H19B,H19C), C1U(H1UA,H1UB,H1UC)
;

loop_
_space_group_symop_id
_space_group_symop_operation_xyz
1 'x, y, z'
2 '-x, -y, -z'

loop_
_atom_site_label
_atom_site_type_symbol
_atom_site_fract_x
_atom_site_fract_y
_atom_site_fract_z
_atom_site_U_iso_or_equiv
_atom_site_adp_type
_atom_site_occupancy
_atom_site_calc_flag
_atom_site_refinement_flags_posn
P1 P 0.70020(9) 0.46485(5) 0.69704(4) 0.0434(2) Uani 1 d .
F2 F 0.6160(2) 0.47330(15) 0.63621(11) 0.0689(7) Uani 1 d .
F3 F 0.6977(3) 0.37436(14) 0.66123(15) 0.0871(9) Uani 1 d .
F4 F 0.6025(2) 0.44186(19) 0.72819(12) 0.0818(8) Uani 1 d .
F5 F 0.7830(2) 0.45952(18) 0.75910(13) 0.0820(8) Uani 1 d .
F6 F 0.7989(2) 0.48778(17) 0.66509(13) 0.0798(8) Uani 1 d .
F7 F 0.7052(3) 0.55750(15) 0.73138(15) 0.1078(12) Uani 1 d .
P2 P 0.70353(10) 0.45480(6) 1.04803(5) 0.0509(3) Uani 1 d .
O1 O 0.21621(19) 0.12177(12) 0.59365(11) 0.0382(5) Uani 1 d .
O21 O 0.21594(18) -0.18878(12) 0.49387(11) 0.0361(5) Uani 1 d .
O50 O 0.5527(2) -0.27542(12) 0.62196(11) 0.0384(5) Uani 1 d .
O68 O 0.4196(2) -0.25475(13) 0.82125(12) 0.0429(6) Uani 1 d .
O59 O 0.3928(2) 0.06242(13) 0.93968(11) 0.0408(6) Uani 1 d .
O56 O 0.7030(2) -0.00810(13) 0.83302(11) 0.0457(6) Uani 1 d .
O28 O 0.0752(2) 0.14361(12) 0.79078(11) 0.0416(6) Uani 1 d .
C26 C 0.5018(2) -0.10292(17) 0.57215(14) 0.0268(6) Uani 1 d .
C16 C 0.3956(3) 0.00170(17) 0.55813(14) 0.0277(7) Uani 1 d .
H16 H 0.3914 0.0561 0.5634 0.033 Uiso 1 calc R
O2 O 0.72875(19) 0.16800(13) 0.71097(11) 0.0392(5) Uani 1 d .
C38 C 0.6230(2) -0.13715(17) 0.66330(14) 0.0270(6) Uani 1 d .
O31 O -0.10556(19) -0.29098(13) 0.61026(12) 0.0424(6) Uani 1 d .
C10 C -0.0073(2) 0.01223(17) 0.64192(14) 0.0269(6) Uani 1 d .
C5 C 0.1256(2) -0.01163(17) 0.54987(14) 0.0261(6) Uani 1 d .
C49 C 0.6646(2) -0.07231(17) 0.77963(14) 0.0294(7) Uani 1 d .
O79 O 0.3380(2) -0.40856(13) 0.71912(11) 0.0466(6) Uani 1 d .
C13 C 0.3034(3) -0.05450(17) 0.52813(13) 0.0264(6) Uani 1 d .
O70 O 0.3600(2) -0.39732(13) 0.56036(11) 0.0422(6) Uani 1 d .
C60 C 0.5004(3) -0.04028(19) 0.89997(15) 0.0348(7) Uani 1 d .
H60 H 0.5629 -0.0024 0.9121 0.042 Uiso 1 calc R
C8 C 0.0474(3) -0.07360(17) 0.55028(14) 0.0289(7) Uani 1 d .
H8 H 0.0380 -0.1231 0.5193 0.035 Uiso 1 calc R
C22 C 0.4092(3) -0.15884(17) 0.54372(14) 0.0285(7) Uani 1 d .
H22 H 0.4131 -0.2132 0.5389 0.034 Uiso 1 calc R
C17 C 0.3100(3) -0.13558(17) 0.52222(14) 0.0279(6) Uani 1 d .
F1 F 0.6077(2) 0.41458(14) 1.07462(12) 0.0642(6) Uani 1 d .
C57 C 0.6282(3) -0.14474(18) 0.79168(15) 0.0306(7) Uani 1 d .
C67 C 0.5063(3) -0.12043(18) 0.87083(15) 0.0314(7) Uani 1 d .
C61 C 0.4118(3) -0.17592(17) 0.85310(15) 0.0321(7) Uani 1 d .
C53 C 0.4033(3) -0.01574(18) 0.91129(14) 0.0316(7) Uani 1 d .
C29 C 0.1384(3) 0.04981(18) 0.85048(15) 0.0344(7) Uani 1 d .
H29 H 0.1913 0.0899 0.8792 0.041 Uiso 1 calc R
O36 O 0.0403(2) -0.16238(14) 0.82581(12) 0.0540(7) Uani 1 d .
C35 C 0.1283(3) -0.02777(18) 0.85872(15) 0.0322(7) Uani 1 d .
C18 C -0.0079(3) 0.00827(17) 0.75524(15) 0.0294(7) Uani 1 d .
C51 C 0.5972(3) -0.21355(18) 0.74000(15) 0.0313(7) Uani 1 d .
H51 H 0.5788 -0.2628 0.7479 0.038 Uiso 1 calc R
C43 C 0.6601(2) -0.06922(17) 0.71557(15) 0.0288(7) Uani 1 d .
H43 H 0.6825 -0.0205 0.7078 0.035 Uiso 1 calc R
C47 C 0.3094(3) -0.07180(18) 0.89635(14) 0.0310(7) Uani 1 d .
C44 C 0.5933(2) -0.21028(17) 0.67601(15) 0.0290(7) Uani 1 d .
C23 C 0.0707(3) 0.06772(17) 0.80022(15) 0.0314(7) Uani 1 d .
C6 C 0.0687(3) 0.07450(17) 0.63999(15) 0.0295(7) Uani 1 d .
H6 H 0.0746 0.1251 0.6690 0.035 Uiso 1 calc R
C9 C 0.1985(2) -0.02669(17) 0.50171(14) 0.0284(6) Uani 1 d .
H9A H 0.2160 0.0225 0.4898 0.034 Uiso 1 calc R
H9B H 0.1596 -0.0673 0.4627 0.034 Uiso 1 calc R
O75 O 0.3903(2) 0.22881(13) 0.94148(11) 0.0490(7) Uani 1 d .
C4 C 0.5818(3) 0.11601(17) 0.61878(16) 0.0345(7) Uani 1 d .
H4A H 0.5348 0.1332 0.6485 0.041 Uiso 1 calc R
H4B H 0.5508 0.1245 0.5773 0.041 Uiso 1 calc R
C41 C 0.2048(3) -0.04699(18) 0.91346(15) 0.0349(7) Uani 1 d .
H41A H 0.2223 0.0001 0.9508 0.042 Uiso 1 calc R
H41B H 0.1674 -0.0901 0.9261 0.042 Uiso 1 calc R
O39 O 0.0511(2) -0.33065(14) 0.48023(12) 0.0485(6) Uani 1 d .
C24 C -0.0206(3) -0.06821(18) 0.76493(16) 0.0362(7) Uani 1 d .
H24 H -0.0751 -0.1078 0.7370 0.043 Uiso 1 calc R
C30 C 0.0468(3) -0.08639(18) 0.81558(16) 0.0374(8) Uani 1 d .
C2 C 0.2317(3) 0.19741(19) 0.64149(18) 0.0443(9) Uani 1 d .
H2A H 0.2375 0.1891 0.6843 0.053 Uiso 1 calc R
H2B H 0.1702 0.2252 0.6332 0.053 Uiso 1 calc R
C27 C 0.2256(3) -0.27222(18) 0.47314(17) 0.0377(8) Uani 1 d .
H27A H 0.2504 -0.2915 0.5106 0.045 Uiso 1 calc R
H27B H 0.2781 -0.2798 0.4456 0.045 Uiso 1 calc R
C66 C 0.4870(3) 0.12183(18) 0.95695(17) 0.0403(8) Uani 1 d .
H66A H 0.5138 0.1247 0.9184 0.048 Uiso 1 calc R
H66B H 0.5437 0.1077 0.9867 0.048 Uiso 1 calc R
C25 C -0.1812(3) -0.25742(19) 0.57182(18) 0.0404(8) Uani 1 d .
H25A H -0.2311 -0.2336 0.5972 0.049 Uiso 1 calc R
H25B H -0.2227 -0.2994 0.5345 0.049 Uiso 1 calc R
O46 O 0.1574(3) 0.29271(15) 0.76900(14) 0.0641(8) Uani 1 d .
C34 C 0.1459(3) 0.20822(18) 0.83904(17) 0.0421(8) Uani 1 d .
H34A H 0.2209 0.2024 0.8379 0.051 Uiso 1 calc R
H34B H 0.1346 0.2080 0.8819 0.051 Uiso 1 calc R
O55 O 0.0442(3) -0.33482(16) 0.76866(14) 0.0612(8) Uani 1 d .
O7 O 0.3211(2) 0.27151(17) 0.58226(13) 0.0610(8) Uani 1 d .
C32 C 0.6088(3) -0.12965(18) 0.59431(15) 0.0299(7) Uani 1 d .
H32A H 0.6676 -0.0910 0.5921 0.036 Uiso 1 calc R
H32B H 0.6126 -0.1813 0.5652 0.036 Uiso 1 calc R
C54 C 0.3147(3) -0.15214(18) 0.86619(15) 0.0342(7) Uani 1 d .
H54 H 0.2525 -0.1902 0.8547 0.041 Uiso 1 calc R
C14 C -0.0718(3) 0.02374(18) 0.69480(15) 0.0313(7) Uani 1 d .
H14A H -0.1397 -0.0130 0.6795 0.038 Uiso 1 calc R
H14B H -0.0885 0.0783 0.7051 0.038 Uiso 1 calc R
C76 C 0.3593(3) -0.39614(19) 0.78683(17) 0.0446(9) Uani 1 d .
H76A H 0.4352 -0.3985 0.8026 0.054 Uiso 1 calc R
H76B H 0.3159 -0.4381 0.7975 0.054 Uiso 1 calc R
C64 C 0.6141(3) -0.14608(19) 0.85916(16) 0.0348(7) Uani 1 d .
H64A H 0.6730 -0.1099 0.8914 0.042 Uiso 1 calc R
H64B H 0.6169 -0.2000 0.8639 0.042 Uiso 1 calc R
C1 C 0.3333(3) 0.24700(19) 0.63876(17) 0.0409(8) Uani 1 d .
H1A H 0.3517 0.2940 0.6761 0.049 Uiso 1 calc R
H1B H 0.3924 0.2156 0.6408 0.049 Uiso 1 calc R
C3 C 0.6913(3) 0.16418(19) 0.64477(16) 0.0368(8) Uani 1 d .
H3A H 0.7414 0.1401 0.6197 0.044 Uiso 1 calc R
H3B H 0.6889 0.2183 0.6404 0.044 Uiso 1 calc R
C33 C 0.1171(3) -0.3185(2) 0.43618(17) 0.0437(9) Uani 1 d .
H33A H 0.0822 -0.2889 0.4080 0.052 Uiso 1 calc R
H33B H 0.1264 -0.3701 0.4093 0.052 Uiso 1 calc R
C65 C 0.4706(3) -0.41013(19) 0.56954(17) 0.0424(8) Uani 1 d .
H65A H 0.5013 -0.4008 0.5339 0.051 Uiso 1 calc R
H65B H 0.4751 -0.4653 0.5706 0.051 Uiso 1 calc R
C72 C 0.3327(3) -0.31539(19) 0.81893(18) 0.0438(9) Uani 1 d .
H72A H 0.2655 -0.3062 0.7945 0.053 Uiso 1 calc R
H72B H 0.3237 -0.3134 0.8626 0.053 Uiso 1 calc R
C58 C 0.5323(3) -0.35338(18) 0.63215(17) 0.0395(8) Uani 1 d .
H58A H 0.4905 -0.3511 0.6656 0.047 Uiso 1 calc R
H58B H 0.6002 -0.3715 0.6461 0.047 Uiso 1 calc R
C71 C 0.4575(3) 0.2011(2) 0.98848(16) 0.0443(9) Uani 1 d .
H71A H 0.4195 0.1956 1.0224 0.053 Uiso 1 calc R
H71B H 0.5228 0.2399 1.0083 0.053 Uiso 1 calc R
F8 F 0.6192(3) 0.49909(19) 1.01302(15) 0.0912(9) Uani 1 d .
C40 C 0.1215(3) 0.28548(19) 0.82497(17) 0.0415(8) Uani 1 d .
H40A H 0.0440 0.2866 0.8185 0.050 Uiso 1 calc R
H40B H 0.1574 0.3305 0.8616 0.050 Uiso 1 calc R
C63 C 0.7461(4) 0.0653(2) 0.82389(18) 0.0516(10) Uani 1 d .
H63A H 0.6882 0.0885 0.8028 0.062 Uiso 1 calc R
H63B H 0.7977 0.0555 0.7960 0.062 Uiso 1 calc R
F9 F 0.6747(4) 0.3821(2) 0.98471(14) 0.1180(13) Uani 1 d .
F10 F 0.7823(3) 0.4071(2) 1.08212(16) 0.1141(13) Uani 1 d .
C7 C 0.8252(3) 0.2238(2) 0.73817(19) 0.0486(9) Uani 1 d .
H7A H 0.8784 0.2102 0.7126 0.073 Uiso 1 calc GR
H7B H 0.8524 0.2222 0.7819 0.073 Uiso 1 calc GR
H7C H 0.8101 0.2770 0.7385 0.073 Uiso 1 calc GR
C37 C -0.1584(4) -0.3523(2) 0.6308(2) 0.0601(11) Uani 1 d .
H37A H -0.1984 -0.3939 0.5935 0.090 Uiso 1 calc GR
H37B H -0.2073 -0.3302 0.6570 0.090 Uiso 1 calc GR
H37C H -0.1055 -0.3746 0.6558 0.090 Uiso 1 calc GR
C42 C -0.0492(4) -0.2211(2) 0.7878(2) 0.0589(11) Uani 1 d .
H42A H -0.0536 -0.2259 0.7420 0.071 Uiso 1 calc R
H42B H -0.1161 -0.2053 0.7989 0.071 Uiso 1 calc R
F11 F 0.7942(3) 0.4926(3) 1.0200(2) 0.1257(14) Uani 1 d .
F12 F 0.7216(3) 0.52626(19) 1.11189(16) 0.1130(12) Uani 1 d .
C11 C 0.4197(4) 0.3121(3) 0.5761(2) 0.0696(13) Uani 1 d .
H11A H 0.4076 0.3290 0.5370 0.104 Uiso 1 calc GR
H11B H 0.4729 0.2763 0.5742 0.104 Uiso 1 calc GR
H11C H 0.4452 0.3583 0.6128 0.104 Uiso 1 calc GR
C78 C 0.3652(4) 0.3050(2) 0.9695(2) 0.0613(12) Uani 1 d .
H78A H 0.3238 0.3240 0.9364 0.092 Uiso 1 calc GR
H78B H 0.4310 0.3419 0.9898 0.092 Uiso 1 calc GR
H78C H 0.3235 0.3011 1.0016 0.092 Uiso 1 calc GR
C69 C 0.8004(5) 0.1221(3) 0.8869(2) 0.0786(15) Uani 1 d .
H69A H 0.8592 0.0988 0.9069 0.094 Uiso 1 calc R
H69B H 0.8318 0.1712 0.8793 0.094 Uiso 1 calc R
C74 C 0.2935(4) -0.4567(2) 0.5067(2) 0.0622(12) Uani 1 d .
H74A H 0.3170 -0.4541 0.4677 0.093 Uiso 1 calc GR
H74B H 0.2196 -0.4473 0.5029 0.093 Uiso 1 calc GR
H74C H 0.2988 -0.5091 0.5131 0.093 Uiso 1 calc GR
C62 C 0.0526(4) -0.4149(3) 0.7737(3) 0.0751(14) Uani 1 d .
H62A H 0.0920 -0.4409 0.7427 0.113 Uiso 1 calc GR
H62B H -0.0188 -0.4449 0.7650 0.113 Uiso 1 calc GR
H62C H 0.0901 -0.4125 0.8168 0.113 Uiso 1 calc GR
C52 C 0.1201(5) 0.3590(2) 0.7486(2) 0.0789(16) Uani 1 d .
H52A H 0.1467 0.3631 0.7108 0.118 Uiso 1 calc GR
H52B H 0.1462 0.4078 0.7829 0.118 Uiso 1 calc GR
H52C H 0.0422 0.3508 0.7383 0.118 Uiso 1 calc GR
C45 C -0.0487(4) -0.3793(3) 0.4487(2) 0.0710(13) Uani 1 d .
H45A H -0.0909 -0.3521 0.4221 0.106 Uiso 1 calc GR
H45B H -0.0873 -0.3900 0.4805 0.106 Uiso 1 calc GR
H45C H -0.0362 -0.4293 0.4219 0.106 Uiso 1 calc GR
N12 N 0.2033(2) -0.24477(17) 0.66079(13) 0.0368(6) Uani 1 d .
C15 C 0.2981(3) -0.0869(2) 0.70801(15) 0.0373(8) Uani 1 d .
N19 N 0.6176(3) 0.45355(18) 0.86489(14) 0.0482(8) Uani 1 d .
C1A C 0.5232(3) 0.2955(2) 0.82091(17) 0.0462(9) Uani 1 d .
C1B C 0.3871(3) 0.0649(3) 0.75322(18) 0.0510(10) Uani 1 d .
C1C C 0.3479(3) -0.0045(2) 0.73270(18) 0.0449(9) Uani 1 d .
C1D C 0.4338(4) 0.1440(2) 0.77642(18) 0.0518(10) Uani 1 d .
C1E C 0.3607(3) -0.1477(2) 0.7016(2) 0.0521(10) Uani 1 d .
H1E H 0.4359 -0.1357 0.7131 0.063 Uiso 1 calc R
C1F C 0.6339(4) 0.3161(2) 0.83076(19) 0.0517(10) Uani 1 d .
H1F H 0.6772 0.2761 0.8223 0.062 Uiso 1 calc R
C1G C 0.4741(4) 0.2134(3) 0.79705(19) 0.0530(10) Uani 1 d .
C1H C 0.6801(4) 0.3950(2) 0.85293(18) 0.0527(10) Uani 1 d .
H1H H 0.7549 0.4086 0.8599 0.063 Uiso 1 calc R
C1I C 0.3114(3) -0.2258(2) 0.6781(2) 0.0516(10) Uani 1 d .
H1I H 0.3538 -0.2668 0.6740 0.062 Uiso 1 calc R
C1J C 0.1510(3) -0.3292(2) 0.63559(19) 0.0489(9) Uani 1 d .
H1JA H 0.1038 -0.3368 0.5941 0.073 Uiso 1 calc GR
H1JB H 0.1096 -0.3424 0.6654 0.073 Uiso 1 calc GR
H1JC H 0.2055 -0.3637 0.6309 0.073 Uiso 1 calc GR
C1K C 0.1870(3) -0.1076(2) 0.6908(2) 0.0567(11) Uani 1 d .
H1K H 0.1433 -0.0675 0.6952 0.068 Uiso 1 calc R
C1L C 0.4607(4) 0.3575(3) 0.8344(2) 0.0575(11) Uani 1 d .
H1L H 0.3858 0.3457 0.8283 0.069 Uiso 1 calc R
C1M C 0.5110(4) 0.4350(2) 0.8564(2) 0.0580(11) Uani 1 d .
H1M H 0.4697 0.4761 0.8659 0.070 Uiso 1 calc R
C1N C 0.1408(3) -0.1861(2) 0.6675(2) 0.0602(11) Uani 1 d .
H1N H 0.0657 -0.1993 0.6562 0.072 Uiso 1 calc R
C1O C 0.6683(4) 0.5385(2) 0.8862(2) 0.0671(13) Uani 1 d .
H1OA H 0.7222 0.5477 0.9254 0.101 Uiso 1 calc GR
H1OB H 0.6140 0.5723 0.8941 0.101 Uiso 1 calc GR
H1OC H 0.7018 0.5508 0.8529 0.101 Uiso 1 calc GR
C1P C 0.9629(5) 0.3718(3) 0.9569(3) 0.0811(15) Uani 1 d .
C12 C 1.0177(5) 0.3986(4) 1.0239(3) 0.0940(17) Uani 1 d .
H12A H 1.0575 0.4515 1.0329 0.113 Uiso 1 calc GR
H12B H 1.0668 0.3621 1.0329 0.113 Uiso 1 calc GR
H12C H 0.9654 0.3999 1.0508 0.113 Uiso 1 calc GR
N1Q N 0.9197(5) 0.3531(4) 0.9039(3) 0.122(2) Uani 1 d .
C1R C 0.1362(2) 0.06299(17) 0.59572(14) 0.0280(6) Uani 1 d .
C1S C -0.1214(3) -0.19465(18) 0.54964(17) 0.0414(8) Uani 1 d .
H1SA H -0.0588 -0.2140 0.5347 0.050 Uiso 1 calc R
H1SB H -0.1682 -0.1825 0.5140 0.050 Uiso 1 calc R
O O -0.08757(19) -0.12384(12) 0.60337(11) 0.0368(5) Uani 1 d .
C20 C 0.4946(2) -0.02120(17) 0.58065(14) 0.0270(6) Uani 1 d .
C1T C -0.0169(2) -0.06241(17) 0.59649(14) 0.0276(6) Uani 1 d .
C48 C -0.0333(4) -0.3005(2) 0.8015(2) 0.0599(11) Uani 1 d .
H48A H -0.0090 -0.2923 0.8479 0.072 Uiso 1 calc R
H48B H -0.1016 -0.3367 0.7871 0.072 Uiso 1 calc R
C80 C 0.3479(4) -0.4883(2) 0.6857(2) 0.0615(12) Uani 1 d .
H80A H 0.3301 -0.4950 0.6397 0.092 Uiso 1 calc GR
H80B H 0.2992 -0.5260 0.6967 0.092 Uiso 1 calc GR
H80C H 0.4210 -0.4977 0.6980 0.092 Uiso 1 calc GR
O73 O 0.7369(5) 0.1402(3) 0.9270(2) 0.154(2) Uani 1 d .
O3 O 0.58884(18) 0.03242(12) 0.61060(11) 0.0339(5) Uani 1 d .
C19 C 0.7772(6) 0.2032(3) 0.9830(3) 0.0973(19) Uani 1 d .
H19A H 0.8027 0.2503 0.9713 0.146 Uiso 1 calc GR
H19B H 0.8360 0.1883 1.0099 0.146 Uiso 1 calc GR
H19C H 0.7207 0.2143 1.0064 0.146 Uiso 1 calc GR
C1Q C 0.1217(11) 0.1764(12) 1.0474(7) 0.085(4) Uani 0.50 d .
C1U C 0.0832(8) 0.0999(10) 1.0439(6) 0.117(6) Uani 0.50 d .
H1UA H 0.0951 0.0643 1.0050 0.175 Uiso 0.50 calc GR
H1UB H 0.0070 0.0951 1.0432 0.175 Uiso 0.50 calc GR
H1UC H 0.1202 0.0856 1.0811 0.175 Uiso 0.50 calc GR
N1 N 0.1521(12) 0.2365(10) 1.0541(7) 0.129(6) Uani 0.50 d .

loop_
_atom_site_aniso_label
_atom_site_aniso_U_11
_atom_site_aniso_U_22
_atom_site_aniso_U_33
_atom_site_aniso_U_23
_atom_site_aniso_U_13
_atom_site_aniso_U_12
P1 0.0572(7) 0.0355(5) 0.0377(5) 0.0125(4) 0.0090(4) 0.0045(4)
F2 0.0793(19) 0.0821(17) 0.0516(14) 0.0335(12) 0.0072(13) 0.0145(14)
F3 0.115(3) 0.0396(13) 0.106(2) 0.0100(13) 0.0326(19) 0.0168(14)
F4 0.0615(18) 0.141(3) 0.0573(16) 0.0479(16) 0.0212(13) 0.0140(16)
F5 0.0635(18) 0.120(2) 0.0687(17) 0.0518(16) -0.0009(14) 0.0030(16)
F6 0.0746(19) 0.0930(19) 0.0743(18) 0.0358(15) 0.0186(15) -0.0139(15)
F7 0.160(3) 0.0482(15) 0.090(2) -0.0099(14) 0.005(2) 0.0168(18)
P2 0.0640(7) 0.0552(6) 0.0421(6) 0.0209(4) 0.0181(5) 0.0171(5)
O1 0.0431(15) 0.0269(11) 0.0441(13) 0.0059(9) 0.0173(11) -0.0022(10)
O21 0.0315(13) 0.0277(11) 0.0451(13) 0.0072(9) 0.0039(10) 0.0013(9)
O50 0.0512(16) 0.0262(11) 0.0391(13) 0.0088(9) 0.0137(11) 0.0047(10)
O68 0.0439(15) 0.0308(12) 0.0532(15) 0.0064(10) 0.0184(12) 0.0003(10)
O59 0.0434(15) 0.0298(11) 0.0463(14) 0.0057(10) 0.0104(11) 0.0034(10)
O56 0.0564(17) 0.0391(13) 0.0369(13) 0.0078(10) 0.0112(12) -0.0103(11)
O28 0.0488(16) 0.0267(11) 0.0415(13) 0.0057(9) -0.0020(11) 0.0000(10)
C26 0.0281(17) 0.0307(15) 0.0247(15) 0.0089(12) 0.0090(13) 0.0091(13)
C16 0.0337(18) 0.0250(14) 0.0267(15) 0.0090(11) 0.0087(13) 0.0069(13)
O2 0.0373(14) 0.0398(13) 0.0375(13) 0.0105(10) 0.0041(11) -0.0007(10)
C38 0.0186(15) 0.0306(15) 0.0353(17) 0.0124(12) 0.0074(13) 0.0079(12)
O31 0.0291(13) 0.0350(12) 0.0631(16) 0.0173(11) 0.0058(12) 0.0016(10)
C10 0.0212(16) 0.0281(15) 0.0311(16) 0.0092(12) 0.0021(12) 0.0068(12)
C5 0.0235(16) 0.0296(15) 0.0266(15) 0.0105(12) 0.0032(12) 0.0067(12)
C49 0.0240(17) 0.0317(16) 0.0304(16) 0.0064(12) 0.0056(13) 0.0001(13)
O79 0.0684(19) 0.0342(12) 0.0403(14) 0.0104(10) 0.0180(13) 0.0108(12)
C13 0.0316(18) 0.0287(15) 0.0222(14) 0.0089(11) 0.0098(13) 0.0077(13)
O70 0.0486(16) 0.0343(12) 0.0363(13) 0.0008(9) 0.0028(11) 0.0061(11)
C60 0.037(2) 0.0365(17) 0.0302(17) 0.0112(13) 0.0051(14) -0.0005(14)
C8 0.0284(17) 0.0248(14) 0.0314(16) 0.0055(12) 0.0039(13) 0.0049(12)
C22 0.0333(18) 0.0235(14) 0.0294(16) 0.0078(11) 0.0068(13) 0.0061(13)
C17 0.0288(17) 0.0298(15) 0.0257(15) 0.0083(12) 0.0070(13) 0.0039(13)
F1 0.0697(17) 0.0614(14) 0.0634(15) 0.0220(11) 0.0169(13) 0.0022(12)
C57 0.0266(17) 0.0327(16) 0.0356(17) 0.0131(13) 0.0089(14) 0.0055(13)
C67 0.0356(19) 0.0327(16) 0.0304(16) 0.0142(13) 0.0113(14) 0.0042(14)
C61 0.040(2) 0.0282(15) 0.0302(16) 0.0102(12) 0.0101(14) 0.0036(14)
C53 0.041(2) 0.0293(15) 0.0266(16) 0.0101(12) 0.0089(14) 0.0049(14)
C29 0.0359(19) 0.0315(16) 0.0317(17) 0.0036(13) 0.0072(14) -0.0009(14)
O36 0.069(2) 0.0345(13) 0.0520(16) 0.0183(11) -0.0033(14) -0.0105(12)
C35 0.0349(19) 0.0329(16) 0.0312(16) 0.0097(13) 0.0122(14) 0.0048(14)
C18 0.0270(17) 0.0277(15) 0.0342(17) 0.0067(12) 0.0113(13) 0.0038(12)
C51 0.0302(18) 0.0288(15) 0.0395(18) 0.0145(13) 0.0106(14) 0.0071(13)
C43 0.0241(16) 0.0300(15) 0.0366(17) 0.0146(13) 0.0098(13) 0.0035(12)
C47 0.0373(19) 0.0350(16) 0.0237(15) 0.0120(12) 0.0087(14) 0.0051(14)
C44 0.0253(17) 0.0264(15) 0.0363(17) 0.0078(12) 0.0084(13) 0.0071(12)
C23 0.0358(19) 0.0239(15) 0.0365(17) 0.0079(12) 0.0122(14) 0.0060(13)
C6 0.0296(18) 0.0248(15) 0.0330(16) 0.0066(12) 0.0049(13) 0.0056(13)
C9 0.0277(17) 0.0288(15) 0.0291(16) 0.0101(12) 0.0039(13) 0.0052(12)
O75 0.0671(19) 0.0323(12) 0.0386(14) 0.0018(10) -0.0027(12) 0.0115(12)
C4 0.038(2) 0.0291(16) 0.0373(18) 0.0113(13) 0.0070(15) 0.0039(14)
C41 0.042(2) 0.0318(16) 0.0323(17) 0.0102(13) 0.0131(15) 0.0017(14)
O39 0.0408(16) 0.0503(14) 0.0470(15) 0.0066(11) 0.0086(12) -0.0099(12)
C24 0.037(2) 0.0320(17) 0.0368(18) 0.0092(13) 0.0059(15) -0.0041(14)
C30 0.042(2) 0.0305(16) 0.0408(19) 0.0139(14) 0.0096(16) -0.0029(14)
C2 0.048(2) 0.0353(18) 0.044(2) 0.0019(14) 0.0142(17) -0.0043(16)
C27 0.039(2) 0.0320(17) 0.0412(19) 0.0076(14) 0.0100(16) 0.0045(14)
C66 0.045(2) 0.0324(17) 0.0387(19) 0.0082(14) 0.0021(16) -0.0013(15)
C25 0.0300(19) 0.0311(17) 0.056(2) 0.0089(15) 0.0045(16) -0.0004(14)
O46 0.099(3) 0.0408(14) 0.0638(18) 0.0199(13) 0.0343(17) 0.0174(15)
C34 0.044(2) 0.0320(17) 0.043(2) 0.0062(14) 0.0016(17) -0.0014(15)
O55 0.070(2) 0.0451(15) 0.0692(19) 0.0233(13) 0.0085(16) 0.0019(14)
O7 0.0490(18) 0.0690(18) 0.0593(18) 0.0300(14) -0.0037(14) -0.0221(14)
C32 0.0309(18) 0.0277(15) 0.0349(17) 0.0103(12) 0.0122(14) 0.0085(13)
C54 0.039(2) 0.0327(16) 0.0338(17) 0.0130(13) 0.0120(15) 0.0015(14)
C14 0.0231(16) 0.0288(15) 0.0425(18) 0.0077(13) 0.0100(14) 0.0064(12)
C76 0.058(3) 0.0333(18) 0.044(2) 0.0145(15) 0.0131(18) 0.0032(16)
C64 0.0361(19) 0.0336(17) 0.0371(18) 0.0146(13) 0.0077(15) 0.0041(14)
C1 0.040(2) 0.0311(17) 0.045(2) 0.0065(14) 0.0040(16) -0.0044(15)
C3 0.037(2) 0.0328(17) 0.0397(19) 0.0122(13) 0.0071(15) -0.0014(14)
C33 0.049(2) 0.0348(18) 0.041(2) 0.0029(14) 0.0061(17) 0.0004(16)
C65 0.054(2) 0.0305(17) 0.045(2) 0.0051(14) 0.0209(18) 0.0101(16)
C72 0.053(2) 0.0324(17) 0.047(2) 0.0119(15) 0.0161(18) -0.0025(16)
C58 0.046(2) 0.0285(16) 0.049(2) 0.0144(14) 0.0143(17) 0.0099(15)
C71 0.055(2) 0.0368(18) 0.0344(18) 0.0050(14) 0.0008(17) 0.0044(16)
F8 0.095(2) 0.109(2) 0.102(2) 0.0658(19) 0.0367(18) 0.0451(19)
C40 0.045(2) 0.0295(17) 0.043(2) 0.0034(14) 0.0034(17) -0.0006(15)
C63 0.067(3) 0.0371(19) 0.048(2) 0.0076(16) 0.021(2) -0.0100(18)
F9 0.202(4) 0.098(2) 0.0598(18) 0.0090(16) 0.044(2) 0.055(3)
F10 0.079(2) 0.205(4) 0.117(3) 0.117(3) 0.041(2) 0.067(2)
C7 0.042(2) 0.0391(19) 0.054(2) 0.0018(16) -0.0004(18) 0.0007(16)
C37 0.059(3) 0.043(2) 0.070(3) 0.0225(19) -0.004(2) -0.0157(19)
C42 0.063(3) 0.044(2) 0.062(3) 0.0167(18) 0.002(2) -0.0102(19)
F11 0.073(2) 0.204(4) 0.154(3) 0.127(3) 0.051(2) 0.021(2)
F12 0.124(3) 0.087(2) 0.089(2) -0.0221(16) 0.021(2) -0.0431(19)
C11 0.068(3) 0.062(3) 0.070(3) 0.021(2) 0.009(2) -0.030(2)
C78 0.071(3) 0.034(2) 0.066(3) 0.0017(17) -0.002(2) 0.0096(19)
C69 0.102(4) 0.063(3) 0.058(3) 0.005(2) 0.026(3) -0.033(3)
C74 0.079(3) 0.045(2) 0.046(2) 0.0018(17) -0.005(2) -0.003(2)
C62 0.071(3) 0.056(3) 0.093(4) 0.035(2) -0.007(3) -0.007(2)
C52 0.132(5) 0.040(2) 0.061(3) 0.0197(19) 0.009(3) -0.001(3)
C45 0.056(3) 0.061(3) 0.079(3) 0.002(2) 0.012(2) -0.020(2)
N12 0.0302(16) 0.0499(17) 0.0329(15) 0.0145(12) 0.0054(12) 0.0119(13)
C15 0.035(2) 0.053(2) 0.0302(17) 0.0168(14) 0.0096(15) 0.0148(16)
N19 0.067(2) 0.0485(18) 0.0308(16) 0.0105(13) 0.0136(16) 0.0120(17)
C1A 0.056(3) 0.051(2) 0.0362(19) 0.0134(16) 0.0178(18) 0.0129(19)
C1B 0.053(3) 0.063(3) 0.041(2) 0.0179(18) 0.0133(19) 0.011(2)
C1C 0.042(2) 0.054(2) 0.043(2) 0.0164(17) 0.0117(17) 0.0130(18)
C1D 0.061(3) 0.055(3) 0.042(2) 0.0143(18) 0.0145(19) 0.012(2)
C1E 0.025(2) 0.054(2) 0.076(3) 0.0124(19) 0.0131(19) 0.0110(17)
C1F 0.061(3) 0.048(2) 0.051(2) 0.0148(17) 0.018(2) 0.019(2)
C1G 0.058(3) 0.060(3) 0.044(2) 0.0161(18) 0.015(2) 0.011(2)
C1H 0.053(3) 0.063(3) 0.044(2) 0.0179(18) 0.0121(19) 0.010(2)
C1I 0.034(2) 0.056(2) 0.068(3) 0.0157(19) 0.0154(19) 0.0205(18)
C1J 0.045(2) 0.051(2) 0.050(2) 0.0168(17) 0.0049(18) 0.0083(18)
C1K 0.036(2) 0.054(2) 0.078(3) 0.017(2) 0.001(2) 0.0220(19)
C1L 0.056(3) 0.063(3) 0.062(3) 0.019(2) 0.024(2) 0.021(2)
C1M 0.076(3) 0.055(2) 0.055(2) 0.0184(19) 0.031(2) 0.027(2)
C1N 0.031(2) 0.057(2) 0.088(3) 0.017(2) -0.001(2) 0.0163(19)
C1O 0.095(4) 0.049(2) 0.053(3) 0.0110(19) 0.013(2) 0.002(2)
C1P 0.064(4) 0.096(4) 0.083(4) 0.018(3) 0.024(3) 0.012(3)
C12 0.065(4) 0.116(5) 0.106(5) 0.046(4) 0.013(3) 0.004(3)
N1Q 0.091(4) 0.172(6) 0.092(4) 0.006(4) 0.028(3) 0.032(4)
C1R 0.0252(17) 0.0282(15) 0.0329(16) 0.0121(12) 0.0059(13) 0.0056(12)
C1S 0.045(2) 0.0295(17) 0.045(2) 0.0072(14) 0.0052(17) -0.0007(15)
O 0.0341(13) 0.0275(11) 0.0453(13) 0.0031(9) 0.0130(11) -0.0017(9)
C20 0.0276(17) 0.0293(15) 0.0250(15) 0.0082(11) 0.0074(13) 0.0035(12)
C1T 0.0226(16) 0.0264(15) 0.0341(16) 0.0090(12) 0.0054(13) 0.0047(12)
C48 0.075(3) 0.043(2) 0.058(3) 0.0217(18) 0.006(2) -0.010(2)
C80 0.092(4) 0.036(2) 0.059(3) 0.0080(17) 0.030(2) 0.007(2)
O73 0.174(5) 0.116(3) 0.124(4) -0.064(3) 0.097(4) -0.074(3)
O3 0.0292(12) 0.0277(11) 0.0432(13) 0.0104(9) 0.0037(10) 0.0022(9)
C19 0.132(6) 0.074(3) 0.076(4) -0.003(3) 0.043(4) -0.014(3)
C1Q 0.058(8) 0.152(13) 0.086(8) 0.066(10) 0.044(7) 0.065(10)
C1U 0.020(5) 0.194(14) 0.084(8) -0.059(9) 0.023(5) 0.002(7)
N1 0.121(11) 0.198(14) 0.158(11) 0.124(12) 0.098(9) 0.122(12)

loop_
_atom_type_symbol
_atom_type_description
_atom_type_scat_dispersion_real
_atom_type_scat_dispersion_imag
_atom_type_scat_source
C C 0.0033 0.0016 'International Tables Vol C Tables 4.2.6.8 and 6.1.1.4'
H H 0.0000 0.0000 'International Tables Vol C Tables 4.2.6.8 and 6.1.1.4'
F F 0.0171 0.0103 'International Tables Vol C Tables 4.2.6.8 and 6.1.1.4'
N N 0.0061 0.0033 'International Tables Vol C Tables 4.2.6.8 and 6.1.1.4'
O O 0.0106 0.0060 'International Tables Vol C Tables 4.2.6.8 and 6.1.1.4'
P P 0.1023 0.0942 'International Tables Vol C Tables 4.2.6.8 and 6.1.1.4'

loop_
_geom_angle_atom_site_label_1
_geom_angle_atom_site_label_2
_geom_angle_atom_site_label_3
_geom_angle
F2 P1 F6 90.22(15)
F3 P1 F2 89.58(16)
F3 P1 F4 90.83(17)
F3 P1 F5 92.49(17)
F3 P1 F6 88.93(16)
F3 P1 F7 177.77(19)
F4 P1 F2 89.55(14)
F4 P1 F5 89.87(14)
F4 P1 F6 179.67(19)
F4 P1 F7 91.27(19)
F5 P1 F2 177.86(16)
F5 P1 F6 90.36(16)
F5 P1 F7 88.28(18)
F7 P1 F2 89.68(16)
F7 P1 F6 88.97(19)
F8 P2 F1 89.11(15)
F8 P2 F12 89.3(2)
F9 P2 F1 89.34(19)
F9 P2 F8 88.31(19)
F9 P2 F12 174.9(2)
F10 P2 F1 88.35(15)
F10 P2 F8 177.0(2)
F10 P2 F9 90.0(2)
F10 P2 F12 92.2(2)
F11 P2 F1 178.2(2)
F11 P2 F8 89.90(17)
F11 P2 F9 89.1(2)
F11 P2 F10 92.60(18)
F11 P2 F12 95.3(2)
F12 P2 F1 86.19(16)
C1R O1 C2 117.2(2)
C17 O21 C27 117.2(2)
C44 O50 C58 118.0(2)
C61 O68 C72 116.5(3)
C53 O59 C66 117.8(3)
C49 O56 C63 118.5(3)
C23 O28 C34 117.9(2)
C22 C26 C32 120.6(3)
C22 C26 C20 118.9(3)
C20 C26 C32 120.5(3)
C13 C16 H16 119.1
C13 C16 C20 121.8(3)
C20 C16 H16 119.1
C7 O2 C3 110.9(3)
C43 C38 C44 118.4(3)
C43 C38 C32 119.9(3)
C44 C38 C32 121.6(3)
C37 O31 C25 111.2(3)
C6 C10 C14 120.6(3)
C6 C10 C1T 118.1(3)
C1T C10 C14 121.2(3)
C8 C5 C9 119.8(3)
C8 C5 C1R 118.5(3)
C1R C5 C9 121.6(3)
O56 C49 C57 116.2(3)
O56 C49 C43 124.2(3)
C57 C49 C43 119.7(3)
C76 O79 C80 112.0(3)
C16 C13 C17 118.6(3)
C16 C13 C9 119.7(2)
C17 C13 C9 121.7(3)
C74 O70 C65 111.8(3)
C67 C60 H60 119.3
C53 C60 H60 119.3
C53 C60 C67 121.3(3)
C5 C8 H8 119.6
C5 C8 C1T 120.9(3)
C1T C8 H8 119.6
C26 C22 H22 119.2
C26 C22 C17 121.6(3)
C17 C22 H22 119.2
O21 C17 C13 116.5(3)
O21 C17 C22 123.7(3)
C13 C17 C22 119.8(3)
C49 C57 C64 120.3(3)
C51 C57 C49 118.8(3)
C51 C57 C64 120.7(3)
C60 C67 C64 120.4(3)
C61 C67 C60 118.3(3)
C61 C67 C64 121.3(3)
C67 C61 O68 116.7(3)
C54 C61 O68 122.6(3)
C54 C61 C67 120.7(3)
O59 C53 C60 123.7(3)
O59 C53 C47 115.7(3)
C60 C53 C47 120.5(3)
C35 C29 H29 119.5
C23 C29 H29 119.5
C23 C29 C35 121.0(3)
C30 O36 C42 117.6(3)
C29 C35 C41 120.4(3)
C30 C35 C29 118.2(3)
C30 C35 C41 121.4(3)
C23 C18 C14 121.5(3)
C24 C18 C23 118.0(3)
C24 C18 C14 120.3(3)
C57 C51 H51 119.4
C57 C51 C44 121.1(3)
C44 C51 H51 119.4
C38 C43 C49 121.5(3)
C38 C43 H43 119.2
C49 C43 H43 119.2
C53 C47 C41 121.1(3)
C53 C47 C54 118.2(3)
C54 C47 C41 120.6(3)
O50 C44 C38 115.9(3)
O50 C44 C51 123.7(3)
C38 C44 C51 120.2(3)
O28 C23 C29 123.4(3)
O28 C23 C18 115.7(3)
C29 C23 C18 120.9(3)
C10 C6 H6 119.2
C10 C6 C1R 121.6(3)
C1R C6 H6 119.2
C5 C9 C13 112.9(2)
C5 C9 H9A 109.0
C5 C9 H9B 109.0
C13 C9 H9A 109.0
C13 C9 H9B 109.0
H9A C9 H9B 107.8
C78 O75 C71 110.9(3)
H4A C4 H4B 108.2
C3 C4 H4A 109.7
C3 C4 H4B 109.7
O3 C4 H4A 109.7
O3 C4 H4B 109.7
O3 C4 C3 109.8(3)
C35 C41 H41A 108.7
C35 C41 H41B 108.7
C47 C41 C35 114.3(3)
C47 C41 H41A 108.7
C47 C41 H41B 108.7
H41A C41 H41B 107.6
C45 O39 C33 112.6(3)
C18 C24 H24 119.4
C30 C24 C18 121.2(3)
C30 C24 H24 119.4
O36 C30 C35 116.0(3)
O36 C30 C24 123.5(3)
C24 C30 C35 120.5(3)
O1 C2 H2A 109.9
O1 C2 H2B 109.9
O1 C2 C1 108.9(3)
H2A C2 H2B 108.3
C1 C2 H2A 109.9
C1 C2 H2B 109.9
O21 C27 H27A 109.9
O21 C27 H27B 109.9
O21 C27 C33 108.9(3)
H27A C27 H27B 108.3
C33 C27 H27A 109.9
C33 C27 H27B 109.9
O59 C66 H66A 110.0
O59 C66 H66B 110.0
O59 C66 C71 108.5(3)
H66A C66 H66B 108.4
C71 C66 H66A 110.0
C71 C66 H66B 110.0
O31 C25 H25A 109.8
O31 C25 H25B 109.8
O31 C25 C1S 109.3(3)
H25A C25 H25B 108.3
C1S C25 H25A 109.8
C1S C25 H25B 109.8
C40 O46 C52 111.2(3)
O28 C34 H34A 110.1
O28 C34 H34B 110.1
O28 C34 C40 108.0(3)
H34A C34 H34B 108.4
C40 C34 H34A 110.1
C40 C34 H34B 110.1
C48 O55 C62 111.9(3)
C1 O7 C11 112.0(3)
C26 C32 C38 112.0(2)
C26 C32 H32A 109.2
C26 C32 H32B 109.2
C38 C32 H32A 109.2
C38 C32 H32B 109.2
H32A C32 H32B 107.9
C61 C54 C47 120.9(3)
C61 C54 H54 119.6
C47 C54 H54 119.6
C10 C14 C18 110.3(2)
C10 C14 H14A 109.6
C10 C14 H14B 109.6
C18 C14 H14A 109.6
C18 C14 H14B 109.6
H14A C14 H14B 108.1
O79 C76 H76A 109.7
O79 C76 H76B 109.7
O79 C76 C72 109.6(3)
H76A C76 H76B 108.2
C72 C76 H76A 109.7
C72 C76 H76B 109.7
C57 C64 C67 110.8(3)
C57 C64 H64A 109.5
C57 C64 H64B 109.5
C67 C64 H64A 109.5
C67 C64 H64B 109.5
H64A C64 H64B 108.1
C2 C1 H1A 109.4
C2 C1 H1B 109.4
O7 C1 C2 111.4(3)
O7 C1 H1A 109.4
O7 C1 H1B 109.4
H1A C1 H1B 108.0
O2 C3 C4 111.2(3)
O2 C3 H3A 109.4
O2 C3 H3B 109.4
C4 C3 H3A 109.4
C4 C3 H3B 109.4
H3A C3 H3B 108.0
O39 C33 C27 109.9(3)
O39 C33 H33A 109.7
O39 C33 H33B 109.7
C27 C33 H33A 109.7
C27 C33 H33B 109.7
H33A C33 H33B 108.2
O70 C65 H65A 109.9
O70 C65 H65B 109.9
O70 C65 C58 108.8(3)
H65A C65 H65B 108.3
C58 C65 H65A 109.9
C58 C65 H65B 109.9
O68 C72 C76 108.5(3)
O68 C72 H72A 110.0
O68 C72 H72B 110.0
C76 C72 H72A 110.0
C76 C72 H72B 110.0
H72A C72 H72B 108.4
O50 C58 C65 108.1(3)
O50 C58 H58A 110.1
O50 C58 H58B 110.1
C65 C58 H58A 110.1
C65 C58 H58B 110.1
H58A C58 H58B 108.4
O75 C71 C66 109.8(3)
O75 C71 H71A 109.7
O75 C71 H71B 109.7
C66 C71 H71A 109.7
C66 C71 H71B 109.7
H71A C71 H71B 108.2
O46 C40 C34 110.1(3)
O46 C40 H40A 109.6
O46 C40 H40B 109.6
C34 C40 H40A 109.6
C34 C40 H40B 109.6
H40A C40 H40B 108.2
O56 C63 H63A 109.6
O56 C63 H63B 109.6
O56 C63 C69 110.2(3)
H63A C63 H63B 108.1
C69 C63 H63A 109.6
C69 C63 H63B 109.6
O2 C7 H7A 109.5
O2 C7 H7B 109.5
O2 C7 H7C 109.5
H7A C7 H7B 109.5
H7A C7 H7C 109.5
H7B C7 H7C 109.5
O31 C37 H37A 109.5
O31 C37 H37B 109.5
O31 C37 H37C 109.5
H37A C37 H37B 109.5
H37A C37 H37C 109.5
H37B C37 H37C 109.5
O36 C42 H42A 110.0
O36 C42 H42B 110.0
O36 C42 C48 108.5(3)
H42A C42 H42B 108.4
C48 C42 H42A 110.0
C48 C42 H42B 110.0
O7 C11 H11A 109.5
O7 C11 H11B 109.5
O7 C11 H11C 109.5
H11A C11 H11B 109.5
H11A C11 H11C 109.5
H11B C11 H11C 109.5
O75 C78 H78A 109.5
O75 C78 H78B 109.5
O75 C78 H78C 109.5
H78A C78 H78B 109.5
H78A C78 H78C 109.5
H78B C78 H78C 109.5
C63 C69 H69A 108.8
C63 C69 H69B 108.8
H69A C69 H69B 107.7
O73 C69 C63 113.9(5)
O73 C69 H69A 108.8
O73 C69 H69B 108.8
O70 C74 H74A 109.5
O70 C74 H74B 109.5
O70 C74 H74C 109.5
H74A C74 H74B 109.5
H74A C74 H74C 109.5
H74B C74 H74C 109.5
O55 C62 H62A 109.5
O55 C62 H62B 109.5
O55 C62 H62C 109.5
H62A C62 H62B 109.5
H62A C62 H62C 109.5
H62B C62 H62C 109.5
O46 C52 H52A 109.5
O46 C52 H52B 109.5
O46 C52 H52C 109.5
H52A C52 H52B 109.5
H52A C52 H52C 109.5
H52B C52 H52C 109.5
O39 C45 H45A 109.5
O39 C45 H45B 109.5
O39 C45 H45C 109.5
H45A C45 H45B 109.5
H45A C45 H45C 109.5
H45B C45 H45C 109.5
C1I N12 C1J 121.0(3)
C1I N12 C1N 119.9(3)
C1N N12 C1J 119.0(3)
C1E C15 C1C 120.4(3)
C1E C15 C1K 118.2(4)
C1K C15 C1C 121.3(3)
C1H N19 C1O 119.5(4)
C1M N19 C1H 120.5(4)
C1M N19 C1O 119.9(3)
C1F C1A C1G 120.5(3)
C1F C1A C1L 118.3(4)
C1L C1A C1G 121.2(4)
C1C C1B C1D 178.9(5)
C1B C1C C15 178.4(4)
C1G C1D C1B 179.5(5)
C15 C1E H1E 120.3
C1I C1E C15 119.4(4)
C1I C1E H1E 120.3
C1A C1F H1F 119.9
C1H C1F C1A 120.2(4)
C1H C1F H1F 119.9
C1D C1G C1A 179.1(5)
N19 C1H C1F 120.3(4)
N19 C1H H1H 119.9
C1F C1H H1H 119.9
N12 C1I C1E 121.5(3)
N12 C1I H1I 119.2
C1E C1I H1I 119.2
N12 C1J H1JA 109.5
N12 C1J H1JB 109.5
N12 C1J H1JC 109.5
H1JA C1J H1JB 109.5
H1JA C1J H1JC 109.5
H1JB C1J H1JC 109.5
C15 C1K H1K 119.6
C1N C1K C15 120.7(3)
C1N C1K H1K 119.6
C1A C1L H1L 120.5
C1M C1L C1A 119.1(4)
C1M C1L H1L 120.5
N19 C1M C1L 121.7(4)
N19 C1M H1M 119.1
C1L C1M H1M 119.1
N12 C1N C1K 120.2(4)
N12 C1N H1N 119.9
C1K C1N H1N 119.9
N19 C1O H1OA 109.5
N19 C1O H1OB 109.5
N19 C1O H1OC 109.5
H1OA C1O H1OB 109.5
H1OA C1O H1OC 109.5
H1OB C1O H1OC 109.5
N1Q C1P C12 177.9(7)
C1P C12 H12A 109.5
C1P C12 H12B 109.5
C1P C12 H12C 109.5
H12A C12 H12B 109.5
H12A C12 H12C 109.5
H12B C12 H12C 109.5
O1 C1R C5 116.0(3)
O1 C1R C6 123.9(3)
C6 C1R C5 120.2(3)
C25 C1S H1SA 110.1
C25 C1S H1SB 110.1
H1SA C1S H1SB 108.4
O C1S C25 108.2(3)
O C1S H1SA 110.1
O C1S H1SB 110.1
C1T O C1S 117.8(2)
C16 C20 C26 119.3(3)
O3 C20 C26 116.7(3)
O3 C20 C16 124.0(3)
C8 C1T C10 120.7(3)
O C1T C10 115.9(3)
O C1T C8 123.2(3)
O55 C48 C42 109.9(4)
O55 C48 H48A 109.7
O55 C48 H48B 109.7
C42 C48 H48A 109.7
C42 C48 H48B 109.7
H48A C48 H48B 108.2
O79 C80 H80A 109.5
O79 C80 H80B 109.5
O79 C80 H80C 109.5
H80A C80 H80B 109.5
H80A C80 H80C 109.5
H80B C80 H80C 109.5
C69 O73 C19 117.3(5)
C20 O3 C4 116.7(2)
O73 C19 H19A 109.5
O73 C19 H19B 109.5
O73 C19 H19C 109.5
H19A C19 H19B 109.5
H19A C19 H19C 109.5
H19B C19 H19C 109.5
N1 C1Q C1U 175.4(17)
C1Q C1U H1UA 109.5
C1Q C1U H1UB 109.5
C1Q C1U H1UC 109.5
H1UA C1U H1UB 109.5
H1UA C1U H1UC 109.5
H1UB C1U H1UC 109.5

loop_
_geom_bond_atom_site_label_1
_geom_bond_atom_site_label_2
_geom_bond_distance
P1 F2 1.591(2)
P1 F3 1.562(2)
P1 F4 1.581(3)
P1 F5 1.583(3)
P1 F6 1.602(3)
P1 F7 1.583(3)
P2 F1 1.610(3)
P2 F8 1.574(3)
P2 F9 1.574(3)
P2 F10 1.562(3)
P2 F11 1.559(3)
P2 F12 1.576(3)
O1 C2 1.426(4)
O1 C1R 1.382(4)
O21 C17 1.374(4)
O21 C27 1.429(4)
O50 C44 1.387(4)
O50 C58 1.432(4)
O68 C61 1.392(4)
O68 C72 1.433(4)
O59 C53 1.372(4)
O59 C66 1.426(4)
O56 C49 1.366(4)
O56 C63 1.411(4)
O28 C23 1.381(4)
O28 C34 1.426(4)
C26 C22 1.385(4)
C26 C32 1.513(4)
C26 C20 1.398(4)
C16 H16 0.9300
C16 C13 1.388(4)
C16 C20 1.396(4)
O2 C3 1.416(4)
O2 C7 1.415(4)
C38 C43 1.389(4)
C38 C44 1.397(4)
C38 C32 1.520(4)
O31 C25 1.423(4)
O31 C37 1.412(4)
C10 C6 1.390(4)
C10 C14 1.514(4)
C10 C1T 1.397(4)
C5 C8 1.393(4)
C5 C9 1.510(4)
C5 C1R 1.399(4)
C49 C57 1.400(4)
C49 C43 1.400(4)
O79 C76 1.406(4)
O79 C80 1.421(4)
C13 C17 1.393(4)
C13 C9 1.524(4)
O70 C65 1.428(4)
O70 C74 1.417(4)
C60 H60 0.9300
C60 C67 1.392(4)
C60 C53 1.386(5)
C8 H8 0.9300
C8 C1T 1.395(4)
C22 H22 0.9300
C22 C17 1.394(4)
C57 C51 1.385(4)
C57 C64 1.517(4)
C67 C61 1.391(5)
C67 C64 1.523(5)
C61 C54 1.391(5)
C53 C47 1.394(5)
C29 H29 0.9300
C29 C35 1.399(4)
C29 C23 1.383(4)
O36 C30 1.389(4)
O36 C42 1.422(5)
C35 C41 1.522(4)
C35 C30 1.395(5)
C18 C23 1.398(4)
C18 C24 1.394(4)
C18 C14 1.515(4)
C51 H51 0.9300
C51 C44 1.400(4)
C43 H43 0.9300
C47 C41 1.515(5)
C47 C54 1.398(4)
C6 H6 0.9300
C6 C1R 1.392(4)
C9 H9A 0.9700
C9 H9B 0.9700
O75 C71 1.420(4)
O75 C78 1.403(4)
C4 H4A 0.9700
C4 H4B 0.9700
C4 C3 1.483(5)
C4 O3 1.431(3)
C41 H41A 0.9700
C41 H41B 0.9700
O39 C33 1.422(4)
O39 C45 1.405(5)
C24 H24 0.9300
C24 C30 1.390(5)
C2 H2A 0.9700
C2 H2B 0.9700
C2 C1 1.497(5)
C27 H27A 0.9700
C27 H27B 0.9700
C27 C33 1.498(5)
C66 H66A 0.9700
C66 H66B 0.9700
C66 C71 1.491(4)
C25 H25A 0.9700
C25 H25B 0.9700
C25 C1S 1.493(5)
O46 C40 1.405(4)
O46 C52 1.427(5)
C34 H34A 0.9700
C34 H34B 0.9700
C34 C40 1.497(5)
O55 C62 1.434(5)
O55 C48 1.409(5)
O7 C1 1.388(4)
O7 C11 1.419(5)
C32 H32A 0.9700
C32 H32B 0.9700
C54 H54 0.9300
C14 H14A 0.9700
C14 H14B 0.9700
C76 H76A 0.9700
C76 H76B 0.9700
C76 C72 1.501(5)
C64 H64A 0.9700
C64 H64B 0.9700
C1 H1A 0.9700
C1 H1B 0.9700
C3 H3A 0.9700
C3 H3B 0.9700
C33 H33A 0.9700
C33 H33B 0.9700
C65 H65A 0.9700
C65 H65B 0.9700
C65 C58 1.492(5)
C72 H72A 0.9700
C72 H72B 0.9700
C58 H58A 0.9700
C58 H58B 0.9700
C71 H71A 0.9700
C71 H71B 0.9700
C40 H40A 0.9700
C40 H40B 0.9700
C63 H63A 0.9700
C63 H63B 0.9700
C63 C69 1.473(6)
C7 H7A 0.9600
C7 H7B 0.9600
C7 H7C 0.9600
C37 H37A 0.9600
C37 H37B 0.9600
C37 H37C 0.9600
C42 H42A 0.9700
C42 H42B 0.9700
C42 C48 1.505(5)
C11 H11A 0.9600
C11 H11B 0.9600
C11 H11C 0.9600
C78 H78A 0.9600
C78 H78B 0.9600
C78 H78C 0.9600
C69 H69A 0.9700
C69 H69B 0.9700
C69 O73 1.294(6)
C74 H74A 0.9600
C74 H74B 0.9600
C74 H74C 0.9600
C62 H62A 0.9600
C62 H62B 0.9600
C62 H62C 0.9600
C52 H52A 0.9600
C52 H52B 0.9600
C52 H52C 0.9600
C45 H45A 0.9600
C45 H45B 0.9600
C45 H45C 0.9600
N12 C1I 1.339(5)
N12 C1J 1.471(5)
N12 C1N 1.346(4)
C15 C1C 1.430(5)
C15 C1E 1.377(5)
C15 C1K 1.377(5)
N19 C1H 1.352(5)
N19 C1M 1.327(6)
N19 C1O 1.471(5)
C1A C1F 1.379(6)
C1A C1G 1.424(6)
C1A C1L 1.400(5)
C1B C1C 1.195(5)
C1B C1D 1.368(6)
C1D C1G 1.200(6)
C1E H1E 0.9300
C1E C1I 1.363(5)
C1F H1F 0.9300
C1F C1H 1.363(6)
C1H H1H 0.9300
C1I H1I 0.9300
C1J H1JA 0.9600
C1J H1JB 0.9600
C1J H1JC 0.9600
C1K H1K 0.9300
C1K C1N 1.359(6)
C1L H1L 0.9300
C1L C1M 1.358(6)
C1M H1M 0.9300
C1N H1N 0.9300
C1O H1OA 0.9600
C1O H1OB 0.9600
C1O H1OC 0.9600
C1P C12 1.434(8)
C1P N1Q 1.134(7)
C12 H12A 0.9600
C12 H12B 0.9600
C12 H12C 0.9600
C1S H1SA 0.9700
C1S H1SB 0.9700
C1S O 1.433(4)
O C1T 1.380(4)
C20 O3 1.383(4)
C48 H48A 0.9700
C48 H48B 0.9700
C80 H80A 0.9600
C80 H80B 0.9600
C80 H80C 0.9600
O73 C19 1.392(6)
C19 H19A 0.9600
C19 H19B 0.9600
C19 H19C 0.9600
C1Q C1U 1.349(18)
C1Q N1 1.039(19)
C1U H1UA 0.9600
C1U H1UB 0.9600
C1U H1UC 0.9600

loop_
_geom_torsion_atom_site_label_1
_geom_torsion_atom_site_label_2
_geom_torsion_atom_site_label_3
_geom_torsion_atom_site_label_4
_geom_torsion
O1 C2 C1 O7 69.6(4)
O21 C27 C33 O39 -79.4(3)
O68 C61 C54 C47 -177.8(3)
O59 C53 C47 C41 -2.5(4)
O59 C53 C47 C54 178.8(3)
O59 C66 C71 O75 -70.7(4)
O56 C49 C57 C51 -174.4(3)
O56 C49 C57 C64 10.6(4)
O56 C49 C43 C38 178.1(3)
O56 C63 C69 O73 -60.8(6)
O28 C34 C40 O46 -71.0(4)
C26 C22 C17 O21 -179.9(3)
C26 C22 C17 C13 1.2(4)
C26 C20 O3 C4 179.4(2)
C16 C13 C17 O21 178.2(3)
C16 C13 C17 C22 -2.8(4)
C16 C13 C9 C5 -93.1(3)
C16 C20 O3 C4 0.5(4)
O31 C25 C1S O -76.1(3)
C10 C6 C1R O1 -177.0(3)
C10 C6 C1R C5 2.7(4)
C5 C8 C1T C10 2.5(4)
C5 C8 C1T O -173.1(3)
C49 O56 C63 C69 -169.9(4)
C49 C57 C51 C44 -5.4(5)
C49 C57 C64 C67 81.5(4)
O79 C76 C72 O68 -78.6(4)
C13 C16 C20 C26 0.8(4)
C13 C16 C20 O3 179.7(3)
O70 C65 C58 O50 -77.5(3)
C60 C67 C61 O68 177.0(3)
C60 C67 C61 C54 -2.1(4)
C60 C67 C64 C57 -92.9(3)
C60 C53 C47 C41 174.9(3)
C60 C53 C47 C54 -3.8(4)
C8 C5 C9 C13 -91.1(3)
C8 C5 C1R O1 179.0(2)
C8 C5 C1R C6 -0.7(4)
C22 C26 C32 C38 -87.4(3)
C22 C26 C20 C16 -2.4(4)
C22 C26 C20 O3 178.6(3)
C17 O21 C27 C33 -172.7(3)
C17 C13 C9 C5 87.8(3)
C57 C49 C43 C38 -1.9(5)
C57 C51 C44 O50 -173.3(3)
C57 C51 C44 C38 1.4(5)
C67 C60 C53 O59 -179.8(3)
C67 C60 C53 C47 3.0(4)
C67 C61 C54 C47 1.2(5)
C61 O68 C72 C76 -176.3(3)
C61 C67 C64 C57 87.3(3)
C53 O59 C66 C71 -178.4(2)
C53 C60 C67 C61 0.0(4)
C53 C60 C67 C64 -179.7(3)
C53 C47 C41 C35 94.7(3)
C53 C47 C54 C61 1.8(4)
C29 C35 C41 C47 -87.0(4)
C29 C35 C30 O36 179.9(3)
C29 C35 C30 C24 1.5(5)
O36 C42 C48 O55 -76.8(4)
C35 C29 C23 O28 178.3(3)
C35 C29 C23 C18 -1.6(5)
C18 C24 C30 O36 -177.4(3)
C18 C24 C30 C35 0.9(5)
C51 C57 C64 C67 -93.3(3)
C43 C38 C44 O50 177.5(3)
C43 C38 C44 C51 2.3(4)
C43 C38 C32 C26 -82.6(3)
C43 C49 C57 C51 5.6(4)
C43 C49 C57 C64 -169.4(3)
C44 O50 C58 C65 169.6(3)
C44 C38 C43 C49 -2.1(4)
C44 C38 C32 C26 93.3(3)
C23 O28 C34 C40 -169.4(3)
C23 C29 C35 C41 178.8(3)
C23 C29 C35 C30 -1.2(5)
C23 C18 C24 C30 -3.6(5)
C23 C18 C14 C10 82.7(3)
C6 C10 C14 C18 -84.5(3)
C6 C10 C1T C8 -0.5(4)
C6 C10 C1T O 175.4(2)
C9 C5 C8 C1T 176.6(3)
C9 C5 C1R O1 0.6(4)
C9 C5 C1R C6 -179.1(3)
C9 C13 C17 O21 -2.7(4)
C9 C13 C17 C22 176.3(3)
C41 C35 C30 O36 0.0(5)
C41 C35 C30 C24 -178.4(3)
C41 C47 C54 C61 -177.0(3)
C24 C18 C23 O28 -176.0(3)
C24 C18 C23 C29 3.9(5)
C24 C18 C14 C10 -92.5(3)
C30 O36 C42 C48 173.8(3)
C30 C35 C41 C47 92.9(4)
C2 O1 C1R C5 -177.6(3)
C2 O1 C1R C6 2.2(4)
C27 O21 C17 C13 165.3(3)
C27 O21 C17 C22 -13.7(4)
C66 O59 C53 C60 1.6(4)
C66 O59 C53 C47 178.9(3)
C25 C1S O C1T 170.4(3)
C34 O28 C23 C29 -6.4(5)
C34 O28 C23 C18 173.5(3)
C32 C26 C22 C17 -179.2(3)
C32 C26 C20 C16 178.2(3)
C32 C26 C20 O3 -0.8(4)
C32 C38 C43 C49 173.9(3)
C32 C38 C44 O50 1.5(4)
C32 C38 C44 C51 -173.6(3)
C54 C47 C41 C35 -86.6(3)
C14 C10 C6 C1R 173.7(3)
C14 C10 C1T C8 -176.3(3)
C14 C10 C1T O -0.4(4)
C14 C18 C23 O28 8.8(4)
C14 C18 C23 C29 -171.3(3)
C14 C18 C24 C30 171.7(3)
C64 C57 C51 C44 169.5(3)
C64 C67 C61 O68 -3.3(4)
C64 C67 C61 C54 177.7(3)
C3 C4 O3 C20 -173.8(2)
C72 O68 C61 C67 163.4(3)
C72 O68 C61 C54 -17.6(4)
C58 O50 C44 C38 173.2(3)
C58 O50 C44 C51 -11.8(4)
C63 O56 C49 C57 176.7(3)
C63 O56 C49 C43 -3.3(5)
C63 C69 O73 C19 -169.6(5)
C7 O2 C3 C4 -171.0(3)
C37 O31 C25 C1S -178.3(3)
C42 O36 C30 C35 172.8(3)
C42 O36 C30 C24 -8.8(5)
C11 O7 C1 C2 -174.4(3)
C78 O75 C71 C66 -177.6(3)
C74 O70 C65 C58 -171.5(3)
C62 O55 C48 C42 -172.9(3)
C52 O46 C40 C34 170.7(3)
C45 O39 C33 C27 -175.2(3)
C15 C1E C1I N12 0.4(6)
C15 C1K C1N N12 -0.2(7)
C1A C1F C1H N19 -0.6(6)
C1A C1L C1M N19 0.8(6)
C1B C1D C1G C1A -177(100)
C1C C15 C1E C1I 179.8(4)
C1C C15 C1K C1N -179.9(4)
C1C C1B C1D C1G -159(100)
C1D C1B C1C C15 -161(18)
C1E C15 C1C C1B -178(100)
C1E C15 C1K C1N -0.7(6)
C1F C1A C1G C1D -36(36)
C1F C1A C1L C1M 0.0(6)
C1G C1A C1F C1H 179.3(4)
C1G C1A C1L C1M -179.3(4)
C1H N19 C1M C1L -1.4(6)
C1I N12 C1N C1K 1.1(6)
C1J N12 C1I C1E -179.9(4)
C1J N12 C1N C1K 179.9(4)
C1K C15 C1C C1B 1(14)
C1K C15 C1E C1I 0.6(6)
C1L C1A C1F C1H -0.1(6)
C1L C1A C1G C1D 144(36)
C1M N19 C1H C1F 1.3(5)
C1N N12 C1I C1E -1.2(6)
C1O N19 C1H C1F -177.5(3)
C1O N19 C1M C1L 177.3(4)
C1R O1 C2 C1 170.0(3)
C1R C5 C8 C1T -1.8(4)
C1R C5 C9 C13 87.3(3)
C1S O C1T C10 164.3(3)
C1S O C1T C8 -19.9(4)
C20 C26 C22 C17 1.5(4)
C20 C26 C32 C38 91.9(3)
C20 C16 C13 C17 1.8(4)
C20 C16 C13 C9 -177.3(3)
C1T C10 C6 C1R -2.0(4)
C1T C10 C14 C18 91.2(3)
C80 O79 C76 C72 -172.1(3)
O3 C4 C3 O2 -72.7(3)
